data_4119967
loop_
_publ_author_name
'Jessica L. Smeltz'
'Cassandra P. Lilly'
'Paul D. Boyle'
'Elon A. Ison'

_publ_section_title
;
 The Electronic Nature of Terminal Oxo Ligands in Transition-Metal
 Complexes: Ambiphilic Reactivity of Oxorhenium Species
;
_journal_name_full 'Journal of the American Chemical Society'
_journal_page_first 9433
_journal_page_last 9441
_journal_paper_doi 10.1021/ja401390v
_journal_volume 135
_journal_year 2013
_chemical_formula_sum 'C43 H29 B Cl F15 N3 O Re'
_chemical_formula_weight 1121.15
_chemical_name_systematic
; 
 ? 
;
_space_group_IT_number 14
_symmetry_cell_setting monoclinic
_symmetry_space_group_name_Hall '-P 2ybc'
_symmetry_space_group_name_H-M 'P 1 21/c 1'
_atom_sites_solution_hydrogens geom
_atom_sites_solution_primary direct
_atom_sites_solution_secondary difmap
_audit_creation_method SHELXL-97
_cell_angle_alpha 90.00
_cell_angle_beta 108.8221(11)
_cell_angle_gamma 90.00
_cell_formula_units_Z 4
_cell_length_a 13.2245(3)
_cell_length_b 13.1821(3)
_cell_length_c 28.6216(7)
_cell_measurement_reflns_used 9713
_cell_measurement_temperature 110
_cell_measurement_theta_max 39.00
_cell_measurement_theta_min 3.01
_cell_volume 4722.69(19)
_computing_cell_refinement SAINT
_computing_data_collection Apex2
_computing_data_reduction SAINT
_computing_molecular_graphics NRCVAX
_computing_publication_material cif2tables.py
_computing_structure_refinement XL
_computing_structure_solution XS
_diffrn_ambient_temperature 110
_diffrn_measured_fraction_theta_full 0.984
_diffrn_measured_fraction_theta_max 0.923
_diffrn_measurement_device_type 'Bruker-Nonius Kappa Axis X8 Apex2'
_diffrn_measurement_method 'omega and phi scans'
_diffrn_radiation_monochromator graphite
_diffrn_radiation_source 'fine-focus sealed tube'
_diffrn_radiation_type MoK\a
_diffrn_radiation_wavelength 0.71073
_diffrn_reflns_av_R_equivalents 0.0525
_diffrn_reflns_av_sigmaI/netI 0.0354
_diffrn_reflns_limit_h_max 24
_diffrn_reflns_limit_h_min -24
_diffrn_reflns_limit_k_max 23
_diffrn_reflns_limit_k_min -24
_diffrn_reflns_limit_l_max 52
_diffrn_reflns_limit_l_min -49
_diffrn_reflns_number 284682
_diffrn_reflns_theta_full 40.61
_diffrn_reflns_theta_max 42.40
_diffrn_reflns_theta_min 2.24
_exptl_absorpt_coefficient_mu 2.724
_exptl_absorpt_correction_T_max 0.6501
_exptl_absorpt_correction_T_min 0.5055
_exptl_absorpt_correction_type multi-scan
_exptl_absorpt_process_details SADABS
_exptl_crystal_colour orange
_exptl_crystal_density_diffrn 1.577
_exptl_crystal_description prism
_exptl_crystal_F_000 2192
_exptl_crystal_size_max 0.29
_exptl_crystal_size_mid 0.23
_exptl_crystal_size_min 0.17
_platon_squeeze_details
;
;
_refine_diff_density_max 1.690
_refine_diff_density_min -2.424
_refine_diff_density_rms 0.135
_refine_ls_extinction_method none
_refine_ls_goodness_of_fit_ref 1.081
_refine_ls_hydrogen_treatment constr
_refine_ls_matrix_type full
_refine_ls_number_parameters 586
_refine_ls_number_reflns 31173
_refine_ls_number_restraints 0
_refine_ls_restrained_S_all 1.081
_refine_ls_R_factor_all 0.0461
_refine_ls_R_factor_gt 0.0301
_refine_ls_shift/su_max 0.007
_refine_ls_shift/su_mean 0.000
_refine_ls_structure_factor_coef Fsqd
_refine_ls_weighting_details 'calc w=1/[\s^2^(Fo^2^)+(0.0355P)^2^+1.1440P] where P=(Fo^2^+2Fc^2^)/3'
_refine_ls_weighting_scheme calc
_refine_ls_wR_factor_gt 0.0697
_refine_ls_wR_factor_ref 0.0756
_reflns_number_gt 24517
_reflns_number_total 31173
_reflns_threshold_expression >2sigma(I)
_cod_data_source_file ja401390v_si_001_4.cif
_cod_data_source_block x11150
_cod_original_sg_symbol_H-M 'P 21/c'
_cod_database_code 4119967

loop_
_symmetry_equiv_pos_as_xyz
'x, y, z'
'-x, y+1/2, -z+1/2'
'-x, -y, -z'
'x, -y-1/2, z-1/2'

loop_
_atom_site_label
_atom_site_type_symbol
_atom_site_fract_x
_atom_site_fract_y
_atom_site_fract_z
_atom_site_U_iso_or_equiv
_atom_site_adp_type
_atom_site_occupancy
_atom_site_symmetry_multiplicity
_atom_site_calc_flag
_atom_site_refinement_flags
Re1 Re 0.590543(4) 0.177718(3) 0.188668(2) 0.01333(1) Uani 1 1 d .
Cl1 Cl 0.55133(3) 0.31458(2) 0.229862(13) 0.01990(6) Uani 1 1 d .
O1 O 0.67603(8) 0.21963(8) 0.15681(4) 0.01754(17) Uani 1 1 d .
N1 N 0.44136(10) 0.17165(8) 0.14677(5) 0.01673(19) Uani 1 1 d .
N2 N 0.56524(10) 0.02653(9) 0.17697(5) 0.01773(19) Uani 1 1 d .
N3 N 0.67236(10) 0.11999(9) 0.25200(4) 0.01662(19) Uani 1 1 d .
C1 C 0.35440(11) 0.24155(11) 0.14104(5) 0.0179(2) Uani 1 1 d .
C2 C 0.33274(12) 0.31636(11) 0.10434(6) 0.0193(2) Uani 1 1 d .
C3 C 0.24940(12) 0.38377(11) 0.10006(6) 0.0223(3) Uani 1 1 d .
H3 H 0.2350 0.4350 0.0754 0.027 Uiso 1 1 calc R
C4 C 0.18654(12) 0.37874(12) 0.13061(6) 0.0232(3) Uani 1 1 d .
C5 C 0.20671(13) 0.30098(13) 0.16559(6) 0.0238(3) Uani 1 1 d .
H5 H 0.1632 0.2953 0.1862 0.029 Uiso 1 1 calc R
C6 C 0.28931(12) 0.23138(12) 0.17104(5) 0.0210(2) Uani 1 1 d .
C7 C 0.39543(14) 0.32286(13) 0.06911(7) 0.0273(3) Uani 1 1 d .
H7A H 0.4510 0.2705 0.0773 0.041 Uiso 1 1 calc R
H7B H 0.4287 0.3899 0.0717 0.041 Uiso 1 1 calc R
H7C H 0.3475 0.3124 0.0353 0.041 Uiso 1 1 calc R
C8 C 0.09901(14) 0.45515(14) 0.12524(8) 0.0311(3) Uani 1 1 d .
H8A H 0.0624 0.4404 0.1493 0.047 Uiso 1 1 calc R
H8B H 0.0477 0.4514 0.0918 0.047 Uiso 1 1 calc R
H8C H 0.1299 0.5234 0.1311 0.047 Uiso 1 1 calc R
C9 C 0.30863(15) 0.14771(15) 0.20866(6) 0.0286(3) Uani 1 1 d .
H9A H 0.3697 0.1067 0.2076 0.043 Uiso 1 1 calc R
H9B H 0.2449 0.1047 0.2013 0.043 Uiso 1 1 calc R
H9C H 0.3239 0.1772 0.2417 0.043 Uiso 1 1 calc R
C10 C 0.40569(12) 0.07950(11) 0.11673(6) 0.0214(3) Uani 1 1 d .
H10A H 0.4066 0.0913 0.0827 0.026 Uiso 1 1 calc R
H10B H 0.3318 0.0623 0.1151 0.026 Uiso 1 1 calc R
C11 C 0.47898(13) -0.00525(11) 0.13977(5) 0.0201(2) Uani 1 1 d .
C12 C 0.46392(15) -0.10801(11) 0.13003(6) 0.0264(3) Uani 1 1 d .
H12 H 0.4046 -0.1318 0.1036 0.032 Uiso 1 1 calc R
C13 C 0.53744(18) -0.17562(11) 0.15973(7) 0.0289(3) Uani 1 1 d .
H13 H 0.5288 -0.2463 0.1532 0.035 Uiso 1 1 calc R
C14 C 0.62326(15) -0.14150(11) 0.19881(6) 0.0248(3) Uani 1 1 d .
H14 H 0.6737 -0.1880 0.2189 0.030 Uiso 1 1 calc R
C15 C 0.63383(12) -0.03848(10) 0.20797(5) 0.0194(2) Uani 1 1 d .
C16 C 0.70755(13) 0.01325(10) 0.25191(5) 0.0200(2) Uani 1 1 d .
H16A H 0.7063 -0.0214 0.2824 0.024 Uiso 1 1 calc R
H16B H 0.7815 0.0110 0.2507 0.024 Uiso 1 1 calc R
C17 C 0.70590(12) 0.16034(10) 0.30135(5) 0.0174(2) Uani 1 1 d .
C18 C 0.65568(12) 0.12725(11) 0.33492(5) 0.0188(2) Uani 1 1 d .
C19 C 0.69460(14) 0.16192(13) 0.38363(6) 0.0241(3) Uani 1 1 d .
H19 H 0.6610 0.1398 0.4066 0.029 Uiso 1 1 calc R
C20 C 0.78100(15) 0.22775(14) 0.39940(6) 0.0290(3) Uani 1 1 d .
C21 C 0.82837(15) 0.26035(14) 0.36507(6) 0.0288(3) Uani 1 1 d .
H21 H 0.8867 0.3063 0.3753 0.035 Uiso 1 1 calc R
C22 C 0.79272(13) 0.22759(12) 0.31607(6) 0.0228(3) Uani 1 1 d .
C23 C 0.56204(13) 0.05558(12) 0.31999(6) 0.0239(3) Uani 1 1 d .
H23A H 0.5450 0.0383 0.2850 0.036 Uiso 1 1 calc R
H23B H 0.5001 0.0882 0.3253 0.036 Uiso 1 1 calc R
H23C H 0.5801 -0.0063 0.3399 0.036 Uiso 1 1 calc R
C24 C 0.8227(2) 0.2612(2) 0.45268(8) 0.0494(6) Uani 1 1 d .
H24A H 0.8832 0.3074 0.4573 0.074 Uiso 1 1 calc R
H24B H 0.8460 0.2017 0.4740 0.074 Uiso 1 1 calc R
H24C H 0.7658 0.2962 0.4613 0.074 Uiso 1 1 calc R
C25 C 0.84704(16) 0.26310(16) 0.28047(7) 0.0328(4) Uani 1 1 d .
H25A H 0.8118 0.2330 0.2480 0.049 Uiso 1 1 calc R
H25B H 0.9222 0.2423 0.2923 0.049 Uiso 1 1 calc R
H25C H 0.8427 0.3372 0.2779 0.049 Uiso 1 1 calc R
B1 B 0.74260(13) 0.26619(12) 0.12669(6) 0.0169(2) Uani 1 1 d .
C26 C 0.66125(11) 0.27719(10) 0.06988(5) 0.0171(2) Uani 1 1 d .
C27 C 0.60383(13) 0.19206(10) 0.04722(6) 0.0197(2) Uani 1 1 d .
C28 C 0.53218(14) 0.19132(12) -0.00029(6) 0.0247(3) Uani 1 1 d .
C29 C 0.51408(14) 0.27957(14) -0.02727(6) 0.0262(3) Uani 1 1 d .
C30 C 0.57120(14) 0.36531(12) -0.00731(6) 0.0236(3) Uani 1 1 d .
C31 C 0.64371(13) 0.36270(11) 0.03977(6) 0.0199(2) Uani 1 1 d .
F27 F 0.61512(9) 0.10375(7) 0.07251(4) 0.02566(19) Uani 1 1 d .
F28 F 0.47883(11) 0.10646(9) -0.01937(4) 0.0387(3) Uani 1 1 d .
F29 F 0.44173(10) 0.28259(11) -0.07246(4) 0.0390(3) Uani 1 1 d .
F30 F 0.55491(10) 0.45087(8) -0.03419(4) 0.0339(2) Uani 1 1 d .
F31 F 0.69819(9) 0.44903(7) 0.05535(4) 0.02645(19) Uani 1 1 d .
C32 C 0.78644(11) 0.37235(11) 0.15609(5) 0.0177(2) Uani 1 1 d .
C33 C 0.89105(12) 0.39017(13) 0.18551(6) 0.0219(3) Uani 1 1 d .
C34 C 0.92618(13) 0.48116(15) 0.20979(6) 0.0276(3) Uani 1 1 d .
C35 C 0.85527(15) 0.55899(14) 0.20629(7) 0.0286(3) Uani 1 1 d .
C36 C 0.74921(14) 0.54466(12) 0.17861(6) 0.0242(3) Uani 1 1 d .
C37 C 0.71731(12) 0.45287(11) 0.15515(5) 0.0195(2) Uani 1 1 d .
F33 F 0.96659(8) 0.31751(8) 0.19303(4) 0.0295(2) Uani 1 1 d .
F34 F 1.02904(9) 0.49356(11) 0.23701(5) 0.0411(3) Uani 1 1 d .
F35 F 0.88777(11) 0.64737(10) 0.22896(5) 0.0428(3) Uani 1 1 d .
F36 F 0.67910(10) 0.62032(8) 0.17458(5) 0.0334(2) Uani 1 1 d .
F37 F 0.61274(7) 0.44366(7) 0.12971(4) 0.02312(17) Uani 1 1 d .
C38 C 0.83839(13) 0.19058(12) 0.12426(6) 0.0219(3) Uani 1 1 d .
C39 C 0.90210(13) 0.22252(13) 0.09666(6) 0.0248(3) Uani 1 1 d .
C40 C 0.98805(15) 0.16861(16) 0.09202(7) 0.0325(4) Uani 1 1 d .
C41 C 1.01379(16) 0.07771(19) 0.11622(8) 0.0400(5) Uani 1 1 d .
C42 C 0.95185(18) 0.04070(17) 0.14302(7) 0.0389(5) Uani 1 1 d .
C43 C 0.86488(15) 0.09686(14) 0.14603(6) 0.0282(3) Uani 1 1 d .
F39 F 0.88228(9) 0.31346(8) 0.07353(4) 0.0291(2) Uani 1 1 d .
F40 F 1.04508(10) 0.20441(12) 0.06441(5) 0.0434(3) Uani 1 1 d .
F41 F 1.09776(12) 0.02355(14) 0.11321(6) 0.0581(4) Uani 1 1 d .
F42 F 0.97407(14) -0.05007(12) 0.16505(6) 0.0597(5) Uani 1 1 d .
F43 F 0.80798(11) 0.05523(9) 0.17266(5) 0.0374(3) Uani 1 1 d .

loop_
_atom_site_aniso_label
_atom_site_aniso_U_11
_atom_site_aniso_U_22
_atom_site_aniso_U_33
_atom_site_aniso_U_23
_atom_site_aniso_U_13
_atom_site_aniso_U_12
Re1 0.01476(2) 0.01161(2) 0.01317(2) -0.00037(1) 0.00390(2) -0.00131(2)
Cl1 0.02244(15) 0.01666(13) 0.01920(13) -0.00397(10) 0.00477(11) 0.00127(11)
O1 0.0203(5) 0.0154(4) 0.0178(4) 0.0006(3) 0.0075(4) 0.0003(3)
N1 0.0165(5) 0.0150(4) 0.0169(5) -0.0029(4) 0.0029(4) -0.0013(4)
N2 0.0213(5) 0.0140(4) 0.0176(5) -0.0015(4) 0.0059(4) -0.0018(4)
N3 0.0189(5) 0.0147(4) 0.0151(4) 0.0002(3) 0.0038(4) -0.0010(4)
C1 0.0147(5) 0.0185(5) 0.0189(6) -0.0036(4) 0.0034(4) -0.0023(4)
C2 0.0155(5) 0.0191(6) 0.0231(6) -0.0007(5) 0.0058(5) -0.0027(4)
C3 0.0181(6) 0.0184(6) 0.0288(7) -0.0008(5) 0.0054(5) -0.0009(5)
C4 0.0163(6) 0.0227(6) 0.0291(7) -0.0064(5) 0.0055(5) -0.0016(5)
C5 0.0190(6) 0.0289(7) 0.0243(7) -0.0049(5) 0.0081(5) -0.0020(5)
C6 0.0191(6) 0.0245(6) 0.0185(6) -0.0025(5) 0.0049(5) -0.0023(5)
C7 0.0242(7) 0.0289(7) 0.0321(8) 0.0086(6) 0.0138(6) 0.0022(6)
C8 0.0205(7) 0.0289(8) 0.0442(10) -0.0049(7) 0.0107(7) 0.0023(6)
C9 0.0301(8) 0.0344(8) 0.0234(7) 0.0040(6) 0.0115(6) -0.0002(7)
C10 0.0215(6) 0.0195(6) 0.0196(6) -0.0050(5) 0.0015(5) -0.0027(5)
C11 0.0259(7) 0.0164(5) 0.0177(6) -0.0035(4) 0.0067(5) -0.0039(5)
C12 0.0375(9) 0.0163(6) 0.0238(7) -0.0054(5) 0.0079(6) -0.0062(6)
C13 0.0460(10) 0.0144(6) 0.0268(7) -0.0037(5) 0.0124(7) -0.0023(6)
C14 0.0372(8) 0.0153(6) 0.0235(7) 0.0009(5) 0.0121(6) -0.0007(6)
C15 0.0251(6) 0.0147(5) 0.0193(6) 0.0017(4) 0.0085(5) 0.0009(5)
C16 0.0229(6) 0.0161(5) 0.0195(6) 0.0022(4) 0.0048(5) 0.0026(5)
C17 0.0189(6) 0.0170(5) 0.0147(5) 0.0007(4) 0.0032(4) -0.0021(4)
C18 0.0190(6) 0.0191(5) 0.0174(5) 0.0031(4) 0.0047(5) 0.0004(4)
C19 0.0260(7) 0.0294(7) 0.0172(6) 0.0029(5) 0.0074(5) 0.0029(6)
C20 0.0325(8) 0.0344(8) 0.0158(6) -0.0030(6) 0.0020(6) -0.0023(7)
C21 0.0301(8) 0.0305(8) 0.0209(7) -0.0046(6) 0.0016(6) -0.0094(6)
C22 0.0233(7) 0.0242(6) 0.0180(6) -0.0004(5) 0.0025(5) -0.0074(5)
C23 0.0199(6) 0.0245(6) 0.0267(7) 0.0052(5) 0.0068(5) -0.0038(5)
C24 0.0551(14) 0.0672(16) 0.0210(8) -0.0149(9) 0.0054(9) -0.0111(12)
C25 0.0306(8) 0.0408(9) 0.0257(8) 0.0004(7) 0.0074(6) -0.0171(7)
B1 0.0167(6) 0.0178(6) 0.0174(6) 0.0003(5) 0.0069(5) 0.0006(5)
C26 0.0182(6) 0.0166(5) 0.0176(5) 0.0001(4) 0.0074(4) 0.0000(4)
C27 0.0239(6) 0.0170(5) 0.0192(6) -0.0012(4) 0.0084(5) -0.0008(5)
C28 0.0280(7) 0.0257(7) 0.0196(6) -0.0062(5) 0.0068(6) -0.0041(6)
C29 0.0285(8) 0.0336(8) 0.0152(6) -0.0008(5) 0.0054(5) 0.0033(6)
C30 0.0315(8) 0.0224(6) 0.0191(6) 0.0047(5) 0.0115(6) 0.0046(6)
C31 0.0251(7) 0.0170(5) 0.0207(6) 0.0011(4) 0.0115(5) -0.0006(5)
F27 0.0368(5) 0.0163(4) 0.0241(4) 0.0003(3) 0.0101(4) -0.0031(4)
F28 0.0478(7) 0.0343(6) 0.0286(5) -0.0105(4) 0.0049(5) -0.0144(5)
F29 0.0427(7) 0.0509(7) 0.0160(4) -0.0021(5) -0.0009(4) 0.0033(6)
F30 0.0508(7) 0.0285(5) 0.0241(5) 0.0108(4) 0.0143(5) 0.0090(5)
F31 0.0357(5) 0.0177(4) 0.0278(5) 0.0014(3) 0.0128(4) -0.0066(4)
C32 0.0165(5) 0.0201(5) 0.0181(5) -0.0011(4) 0.0078(4) -0.0031(4)
C33 0.0160(6) 0.0308(7) 0.0200(6) -0.0024(5) 0.0075(5) -0.0025(5)
C34 0.0192(6) 0.0416(9) 0.0238(7) -0.0099(6) 0.0092(5) -0.0107(6)
C35 0.0295(8) 0.0320(8) 0.0286(8) -0.0142(6) 0.0152(6) -0.0137(6)
C36 0.0266(7) 0.0222(6) 0.0270(7) -0.0074(5) 0.0131(6) -0.0035(5)
C37 0.0186(6) 0.0207(6) 0.0209(6) -0.0041(5) 0.0089(5) -0.0035(5)
F33 0.0169(4) 0.0413(6) 0.0286(5) -0.0024(4) 0.0047(4) 0.0034(4)
F34 0.0199(5) 0.0655(8) 0.0367(6) -0.0208(6) 0.0076(4) -0.0158(5)
F35 0.0433(7) 0.0412(6) 0.0500(7) -0.0289(6) 0.0234(6) -0.0231(6)
F36 0.0382(6) 0.0230(5) 0.0426(6) -0.0116(4) 0.0180(5) 0.0008(4)
F37 0.0169(4) 0.0239(4) 0.0274(4) -0.0055(3) 0.0056(3) 0.0009(3)
C38 0.0208(6) 0.0264(7) 0.0193(6) -0.0018(5) 0.0076(5) 0.0039(5)
C39 0.0205(7) 0.0310(8) 0.0246(7) -0.0052(6) 0.0098(5) 0.0002(5)
C40 0.0217(7) 0.0489(11) 0.0292(8) -0.0126(7) 0.0115(6) 0.0021(7)
C41 0.0297(9) 0.0570(13) 0.0325(9) -0.0089(9) 0.0091(7) 0.0205(9)
C42 0.0422(11) 0.0440(10) 0.0296(8) 0.0044(8) 0.0103(8) 0.0261(9)
C43 0.0304(8) 0.0321(8) 0.0245(7) 0.0038(6) 0.0120(6) 0.0130(6)
F39 0.0286(5) 0.0315(5) 0.0326(5) -0.0020(4) 0.0176(4) -0.0052(4)
F40 0.0287(6) 0.0666(8) 0.0429(7) -0.0176(6) 0.0226(5) -0.0045(6)
F41 0.0415(7) 0.0812(11) 0.0538(8) -0.0048(8) 0.0185(7) 0.0357(7)
F42 0.0786(11) 0.0575(9) 0.0487(8) 0.0199(7) 0.0283(8) 0.0515(8)
F43 0.0503(7) 0.0328(5) 0.0367(6) 0.0150(5) 0.0245(5) 0.0194(5)

loop_
_atom_type_symbol
_atom_type_description
_atom_type_scat_dispersion_real
_atom_type_scat_dispersion_imag
_atom_type_scat_source
C C 0.0033 0.0016 'International Tables Vol C Tables 4.2.6.8 and 6.1.1.4'
H H 0.0000 0.0000 'International Tables Vol C Tables 4.2.6.8 and 6.1.1.4'
B B 0.0013 0.0007 'International Tables Vol C Tables 4.2.6.8 and 6.1.1.4'
Cl Cl 0.1484 0.1585 'International Tables Vol C Tables 4.2.6.8 and 6.1.1.4'
F F 0.0171 0.0103 'International Tables Vol C Tables 4.2.6.8 and 6.1.1.4'
N N 0.0061 0.0033 'International Tables Vol C Tables 4.2.6.8 and 6.1.1.4'
O O 0.0106 0.0060 'International Tables Vol C Tables 4.2.6.8 and 6.1.1.4'
Re Re -1.0185 7.2310 'International Tables Vol C Tables 4.2.6.8 and 6.1.1.4'

loop_
_geom_angle_atom_site_label_1
_geom_angle_atom_site_label_2
_geom_angle_atom_site_label_3
_geom_angle
O1 Re1 N3 110.49(5)
O1 Re1 N1 112.74(5)
N3 Re1 N1 134.90(5)
O1 Re1 N2 108.83(5)
N3 Re1 N2 77.40(5)
N1 Re1 N2 77.19(5)
O1 Re1 Cl1 107.97(3)
N3 Re1 Cl1 88.79(4)
N1 Re1 Cl1 89.82(3)
N2 Re1 Cl1 143.18(4)
B1 O1 Re1 173.73(9)
C1 N1 C10 111.52(11)
C1 N1 Re1 130.91(9)
C10 N1 Re1 117.50(9)
C15 N2 C11 122.55(12)
C15 N2 Re1 118.31(10)
C11 N2 Re1 119.10(10)
C17 N3 C16 110.79(11)
C17 N3 Re1 132.37(9)
C16 N3 Re1 116.82(9)
C2 C1 C6 120.53(13)
C2 C1 N1 119.85(13)
C6 C1 N1 119.57(13)
C3 C2 C1 118.71(14)
C3 C2 C7 119.91(14)
C1 C2 C7 121.36(13)
C4 C3 C2 122.19(15)
C4 C3 H3 118.9
C2 C3 H3 118.9
C3 C4 C5 118.13(14)
C3 C4 C8 120.06(16)
C5 C4 C8 121.81(15)
C6 C5 C4 121.58(15)
C6 C5 H5 119.2
C4 C5 H5 119.2
C5 C6 C1 118.74(14)
C5 C6 C9 120.51(15)
C1 C6 C9 120.75(14)
C2 C7 H7A 109.5
C2 C7 H7B 109.5
H7A C7 H7B 109.5
C2 C7 H7C 109.5
H7A C7 H7C 109.5
H7B C7 H7C 109.5
C4 C8 H8A 109.5
C4 C8 H8B 109.5
H8A C8 H8B 109.5
C4 C8 H8C 109.5
H8A C8 H8C 109.5
H8B C8 H8C 109.5
C6 C9 H9A 109.5
C6 C9 H9B 109.5
H9A C9 H9B 109.5
C6 C9 H9C 109.5
H9A C9 H9C 109.5
H9B C9 H9C 109.5
N1 C10 C11 108.68(12)
N1 C10 H10A 110.0
C11 C10 H10A 110.0
N1 C10 H10B 110.0
C11 C10 H10B 110.0
H10A C10 H10B 108.3
N2 C11 C12 119.46(15)
N2 C11 C10 112.35(12)
C12 C11 C10 127.97(14)
C11 C12 C13 118.55(15)
C11 C12 H12 120.7
C13 C12 H12 120.7
C14 C13 C12 120.97(14)
C14 C13 H13 119.5
C12 C13 H13 119.5
C15 C14 C13 118.58(16)
C15 C14 H14 120.7
C13 C14 H14 120.7
N2 C15 C14 119.57(14)
N2 C15 C16 112.52(12)
C14 C15 C16 127.63(14)
N3 C16 C15 108.46(12)
N3 C16 H16A 110.0
C15 C16 H16A 110.0
N3 C16 H16B 110.0
C15 C16 H16B 110.0
H16A C16 H16B 108.4
C18 C17 C22 120.89(13)
C18 C17 N3 119.57(12)
C22 C17 N3 119.42(13)
C19 C18 C17 118.58(14)
C19 C18 C23 119.51(14)
C17 C18 C23 121.92(13)
C20 C19 C18 121.85(15)
C20 C19 H19 119.1
C18 C19 H19 119.1
C19 C20 C21 118.26(15)
C19 C20 C24 120.29(18)
C21 C20 C24 121.44(18)
C20 C21 C22 122.03(15)
C20 C21 H21 119.0
C22 C21 H21 119.0
C21 C22 C17 118.38(15)
C21 C22 C25 120.38(14)
C17 C22 C25 121.24(14)
C18 C23 H23A 109.5
C18 C23 H23B 109.5
H23A C23 H23B 109.5
C18 C23 H23C 109.5
H23A C23 H23C 109.5
H23B C23 H23C 109.5
C20 C24 H24A 109.5
C20 C24 H24B 109.5
H24A C24 H24B 109.5
C20 C24 H24C 109.5
H24A C24 H24C 109.5
H24B C24 H24C 109.5
C22 C25 H25A 109.5
C22 C25 H25B 109.5
H25A C25 H25B 109.5
C22 C25 H25C 109.5
H25A C25 H25C 109.5
H25B C25 H25C 109.5
O1 B1 C38 111.80(12)
O1 B1 C32 102.93(10)
C38 B1 C32 113.12(12)
O1 B1 C26 106.18(11)
C38 B1 C26 106.35(11)
C32 B1 C26 116.31(12)
C31 C26 C27 114.04(13)
C31 C26 B1 127.58(13)
C27 C26 B1 118.35(12)
F27 C27 C28 116.21(13)
F27 C27 C26 119.66(13)
C28 C27 C26 124.12(14)
F28 C28 C29 120.25(15)
F28 C28 C27 120.63(15)
C29 C28 C27 119.09(15)
F29 C29 C28 120.60(16)
F29 C29 C30 120.13(16)
C28 C29 C30 119.27(15)
F30 C30 C29 119.11(15)
F30 C30 C31 120.87(15)
C29 C30 C31 120.02(14)
F31 C31 C30 115.61(13)
F31 C31 C26 121.06(14)
C30 C31 C26 123.32(14)
C33 C32 C37 113.67(13)
C33 C32 B1 125.03(13)
C37 C32 B1 121.23(12)
F33 C33 C32 121.20(14)
F33 C33 C34 114.96(14)
C32 C33 C34 123.83(15)
F34 C34 C35 119.50(16)
F34 C34 C33 120.57(17)
C35 C34 C33 119.93(15)
F35 C35 C34 120.78(16)
F35 C35 C36 120.35(17)
C34 C35 C36 118.87(15)
F36 C36 C37 121.00(15)
F36 C36 C35 119.53(14)
C37 C36 C35 119.46(15)
F37 C37 C36 116.21(13)
F37 C37 C32 119.65(12)
C36 C37 C32 124.14(14)
C43 C38 C39 114.56(15)
C43 C38 B1 128.08(14)
C39 C38 B1 117.36(14)
F39 C39 C40 116.34(16)
F39 C39 C38 119.21(14)
C40 C39 C38 124.43(17)
F40 C40 C41 120.65(17)
F40 C40 C39 120.75(19)
C41 C40 C39 118.59(18)
F41 C41 C40 120.4(2)
F41 C41 C42 119.9(2)
C40 C41 C42 119.66(17)
F42 C42 C41 119.87(17)
F42 C42 C43 120.3(2)
C41 C42 C43 119.77(19)
F43 C43 C38 120.92(14)
F43 C43 C42 116.16(16)
C38 C43 C42 122.90(18)

loop_
_geom_bond_atom_site_label_1
_geom_bond_atom_site_label_2
_geom_bond_distance
Re1 O1 1.7550(10)
Re1 N3 1.9416(12)
Re1 N1 1.9520(12)
Re1 N2 2.0307(12)
Re1 Cl1 2.3040(3)
O1 B1 1.5442(18)
N1 C1 1.4412(19)
N1 C10 1.4750(18)
N2 C15 1.3509(19)
N2 C11 1.3517(19)
N3 C17 1.4390(18)
N3 C16 1.4822(18)
C1 C2 1.401(2)
C1 C6 1.405(2)
C2 C3 1.390(2)
C2 C7 1.500(2)
C3 C4 1.389(2)
C3 H3 0.9500
C4 C5 1.397(2)
C4 C8 1.504(2)
C5 C6 1.396(2)
C5 H5 0.9500
C6 C9 1.505(2)
C7 H7A 0.9800
C7 H7B 0.9800
C7 H7C 0.9800
C8 H8A 0.9800
C8 H8B 0.9800
C8 H8C 0.9800
C9 H9A 0.9800
C9 H9B 0.9800
C9 H9C 0.9800
C10 C11 1.487(2)
C10 H10A 0.9900
C10 H10B 0.9900
C11 C12 1.384(2)
C12 C13 1.389(3)
C12 H12 0.9500
C13 C14 1.386(3)
C13 H13 0.9500
C14 C15 1.382(2)
C14 H14 0.9500
C15 C16 1.485(2)
C16 H16A 0.9900
C16 H16B 0.9900
C17 C18 1.402(2)
C17 C22 1.403(2)
C18 C19 1.398(2)
C18 C23 1.506(2)
C19 C20 1.389(3)
C19 H19 0.9500
C20 C21 1.393(3)
C20 C24 1.510(3)
C21 C22 1.396(2)
C21 H21 0.9500
C22 C25 1.499(2)
C23 H23A 0.9800
C23 H23B 0.9800
C23 H23C 0.9800
C24 H24A 0.9800
C24 H24B 0.9800
C24 H24C 0.9800
C25 H25A 0.9800
C25 H25B 0.9800
C25 H25C 0.9800
B1 C38 1.631(2)
B1 C32 1.639(2)
B1 C26 1.641(2)
C26 C31 1.392(2)
C26 C27 1.392(2)
C27 F27 1.3533(17)
C27 C28 1.384(2)
C28 F28 1.3413(19)
C28 C29 1.374(2)
C29 F29 1.3383(19)
C29 C30 1.377(3)
C30 F30 1.3429(18)
C30 C31 1.379(2)
C31 F31 1.3438(17)
C32 C33 1.388(2)
C32 C37 1.395(2)
C33 F33 1.3502(19)
C33 C34 1.389(2)
C34 F34 1.342(2)
C34 C35 1.372(3)
C35 F35 1.335(2)
C35 C36 1.383(2)
C36 F36 1.341(2)
C36 C37 1.382(2)
C37 F37 1.3445(17)
C38 C43 1.377(2)
C38 C39 1.393(2)
C39 F39 1.354(2)
C39 C40 1.383(2)
C40 F40 1.342(2)
C40 C41 1.371(3)
C41 F41 1.346(2)
C41 C42 1.379(3)
C42 F42 1.340(3)
C42 C43 1.394(2)
C43 F43 1.348(2)

loop_
_geom_torsion_atom_site_label_1
_geom_torsion_atom_site_label_2
_geom_torsion_atom_site_label_3
_geom_torsion_atom_site_label_4
_geom_torsion
N3 Re1 O1 B1 -143.8(8)
N1 Re1 O1 B1 49.4(9)
N2 Re1 O1 B1 133.0(8)
Cl1 Re1 O1 B1 -48.2(9)
O1 Re1 N1 C1 -99.14(13)
N3 Re1 N1 C1 98.42(13)
N2 Re1 N1 C1 155.57(14)
Cl1 Re1 N1 C1 10.31(12)
O1 Re1 N1 C10 84.14(11)
N3 Re1 N1 C10 -78.30(12)
N2 Re1 N1 C10 -21.14(10)
Cl1 Re1 N1 C10 -166.40(10)
O1 Re1 N2 C15 88.58(11)
N3 Re1 N2 C15 -19.04(11)
N1 Re1 N2 C15 -161.47(12)
Cl1 Re1 N2 C15 -89.47(12)
O1 Re1 N2 C11 -93.66(11)
N3 Re1 N2 C11 158.72(12)
N1 Re1 N2 C11 16.30(11)
Cl1 Re1 N2 C11 88.29(12)
O1 Re1 N3 C17 99.28(13)
N1 Re1 N3 C17 -98.00(13)
N2 Re1 N3 C17 -155.08(14)
Cl1 Re1 N3 C17 -9.47(13)
O1 Re1 N3 C16 -82.08(11)
N1 Re1 N3 C16 80.64(12)
N2 Re1 N3 C16 23.55(10)
Cl1 Re1 N3 C16 169.17(10)
C10 N1 C1 C2 -90.74(16)
Re1 N1 C1 C2 92.40(16)
C10 N1 C1 C6 86.65(16)
Re1 N1 C1 C6 -90.21(16)
C6 C1 C2 C3 3.6(2)
N1 C1 C2 C3 -179.08(13)
C6 C1 C2 C7 -174.73(14)
N1 C1 C2 C7 2.6(2)
C1 C2 C3 C4 -0.6(2)
C7 C2 C3 C4 177.71(15)
C2 C3 C4 C5 -2.0(2)
C2 C3 C4 C8 178.51(15)
C3 C4 C5 C6 1.7(2)
C8 C4 C5 C6 -178.81(15)
C4 C5 C6 C1 1.1(2)
C4 C5 C6 C9 -179.39(15)
C2 C1 C6 C5 -3.8(2)
N1 C1 C6 C5 178.81(13)
C2 C1 C6 C9 176.71(14)
N1 C1 C6 C9 -0.7(2)
C1 N1 C10 C11 -154.53(13)
Re1 N1 C10 C11 22.80(16)
C15 N2 C11 C12 -5.4(2)
Re1 N2 C11 C12 176.90(12)
C15 N2 C11 C10 169.65(13)
Re1 N2 C11 C10 -8.01(17)
N1 C10 C11 N2 -8.67(18)
N1 C10 C11 C12 165.91(16)
N2 C11 C12 C13 1.3(2)
C10 C11 C12 C13 -172.92(17)
C11 C12 C13 C14 1.0(3)
C12 C13 C14 C15 0.6(3)
C11 N2 C15 C14 7.1(2)
Re1 N2 C15 C14 -175.27(11)
C11 N2 C15 C16 -167.39(13)
Re1 N2 C15 C16 10.29(16)
C13 C14 C15 N2 -4.5(2)
C13 C14 C15 C16 169.05(16)
C17 N3 C16 C15 154.25(12)
Re1 N3 C16 C15 -24.67(15)
N2 C15 C16 N3 8.33(17)
C14 C15 C16 N3 -165.56(15)
C16 N3 C17 C18 -72.02(17)
Re1 N3 C17 C18 106.68(15)
C16 N3 C17 C22 104.14(15)
Re1 N3 C17 C22 -77.16(18)
C22 C17 C18 C19 -0.6(2)
N3 C17 C18 C19 175.47(13)
C22 C17 C18 C23 179.66(14)
N3 C17 C18 C23 -4.2(2)
C17 C18 C19 C20 0.0(2)
C23 C18 C19 C20 179.74(16)
C18 C19 C20 C21 0.8(3)
C18 C19 C20 C24 -178.29(19)
C19 C20 C21 C22 -1.1(3)
C24 C20 C21 C22 178.0(2)
C20 C21 C22 C17 0.5(3)
C20 C21 C22 C25 -178.97(19)
C18 C17 C22 C21 0.4(2)
N3 C17 C22 C21 -175.72(15)
C18 C17 C22 C25 179.83(16)
N3 C17 C22 C25 3.7(2)
Re1 O1 B1 C38 -170.3(8)
Re1 O1 B1 C32 68.0(9)
Re1 O1 B1 C26 -54.7(9)
O1 B1 C26 C31 129.70(14)
C38 B1 C26 C31 -111.08(16)
C32 B1 C26 C31 15.9(2)
O1 B1 C26 C27 -52.35(16)
C38 B1 C26 C27 66.87(16)
C32 B1 C26 C27 -166.14(13)
C31 C26 C27 F27 179.16(13)
B1 C26 C27 F27 0.9(2)
C31 C26 C27 C28 -2.3(2)
B1 C26 C27 C28 179.50(15)
F27 C27 C28 F28 -0.6(2)
C26 C27 C28 F28 -179.19(15)
F27 C27 C28 C29 177.60(15)
C26 C27 C28 C29 -1.0(3)
F28 C28 C29 F29 1.3(3)
C27 C28 C29 F29 -176.93(16)
F28 C28 C29 C30 -178.80(16)
C27 C28 C29 C30 3.0(3)
F29 C29 C30 F30 -1.5(2)
C28 C29 C30 F30 178.61(15)
F29 C29 C30 C31 178.30(15)
C28 C29 C30 C31 -1.6(2)
F30 C30 C31 F31 -2.5(2)
C29 C30 C31 F31 177.77(14)
F30 C30 C31 C26 177.82(14)
C29 C30 C31 C26 -1.9(2)
C27 C26 C31 F31 -175.95(13)
B1 C26 C31 F31 2.1(2)
C27 C26 C31 C30 3.7(2)
B1 C26 C31 C30 -178.23(14)
O1 B1 C32 C33 107.22(15)
C38 B1 C32 C33 -13.6(2)
C26 B1 C32 C33 -137.16(14)
O1 B1 C32 C37 -69.57(16)
C38 B1 C32 C37 169.61(13)
C26 B1 C32 C37 46.05(18)
C37 C32 C33 F33 175.64(13)
B1 C32 C33 F33 -1.4(2)
C37 C32 C33 C34 -3.4(2)
B1 C32 C33 C34 179.61(14)
F33 C33 C34 F34 2.0(2)
C32 C33 C34 F34 -178.89(15)
F33 C33 C34 C35 -177.54(15)
C32 C33 C34 C35 1.5(3)
F34 C34 C35 F35 1.1(3)
C33 C34 C35 F35 -179.33(16)
F34 C34 C35 C36 -179.18(16)
C33 C34 C35 C36 0.4(3)
F35 C35 C36 F36 0.2(3)
C34 C35 C36 F36 -179.55(16)
F35 C35 C36 C37 179.55(16)
C34 C35 C36 C37 -0.2(3)
F36 C36 C37 F37 -1.9(2)
C35 C36 C37 F37 178.76(14)
F36 C36 C37 C32 177.35(14)
C35 C36 C37 C32 -2.0(2)
C33 C32 C37 F37 -177.16(13)
B1 C32 C37 F37 0.0(2)
C33 C32 C37 C36 3.6(2)
B1 C32 C37 C36 -179.23(14)
O1 B1 C38 C43 -1.6(2)
C32 B1 C38 C43 114.07(18)
C26 B1 C38 C43 -117.06(18)
O1 B1 C38 C39 177.87(13)
C32 B1 C38 C39 -66.48(18)
C26 B1 C38 C39 62.39(17)
C43 C38 C39 F39 179.66(15)
B1 C38 C39 F39 0.1(2)
C43 C38 C39 C40 -2.3(3)
B1 C38 C39 C40 178.20(16)
F39 C39 C40 F40 -2.3(3)
C38 C39 C40 F40 179.56(16)
F39 C39 C40 C41 177.69(17)
C38 C39 C40 C41 -0.4(3)
F40 C40 C41 F41 0.9(3)
C39 C40 C41 F41 -179.08(18)
F40 C40 C41 C42 -177.78(19)
C39 C40 C41 C42 2.2(3)
F41 C41 C42 F42 -1.5(3)
C40 C41 C42 F42 177.2(2)
F41 C41 C42 C43 -179.9(2)
C40 C41 C42 C43 -1.2(3)
C39 C38 C43 F43 -178.08(16)
B1 C38 C43 F43 1.4(3)
C39 C38 C43 C42 3.3(3)
B1 C38 C43 C42 -177.22(18)
F42 C42 C43 F43 1.2(3)
C41 C42 C43 F43 179.61(19)
F42 C42 C43 C38 179.83(19)
C41 C42 C43 C38 -1.7(3)

loop_
_platon_squeeze_void_nr
_platon_squeeze_void_average_x
_platon_squeeze_void_average_y
_platon_squeeze_void_average_z
_platon_squeeze_void_volume
_platon_squeeze_void_count_electrons
_platon_squeeze_void_content
1 -0.000 -0.005 -0.000 436 94 ' '
2 -0.000 0.122 0.500 436 94 ' '
3 0.305 0.933 0.181 7 0 ' '
4 0.305 0.567 0.681 7 0 ' '
5 0.694 0.433 0.319 7 0 ' '
6 0.694 0.067 0.819 7 0 ' '
